data_4505385
loop_
_publ_author_name
'Muthu, Sebastian'
'Vittal, Jagadese J.'

_publ_section_title
;
 A New Polymorph of 4-Pyridinethione Containing a Helical Assembly Based
 on N&#x2212;H&#x00B7;&#x00B7;&#x00B7;S Hydrogen Bonds
;
_journal_issue 6
_journal_name_full 'Crystal Growth &amp; Design'
_journal_page_first 1181
_journal_paper_doi 10.1021/cg0498812
_journal_volume 4
_journal_year 2004
_chemical_formula_sum 'C5 H5 N S'
_chemical_formula_weight 111.16
_chemical_name_systematic
; 
 ? 
;
_space_group_IT_number 14
_symmetry_cell_setting monoclinic
_symmetry_space_group_name_Hall '-P 2yn'
_symmetry_space_group_name_H-M 'P 1 21/n 1'
_atom_sites_solution_hydrogens geom
_atom_sites_solution_primary direct
_atom_sites_solution_secondary difmap
_audit_creation_method SHELXL-97
_cell_angle_alpha 90.00
_cell_angle_beta 90.184(2)
_cell_angle_gamma 90.00
_cell_formula_units_Z 8
_cell_length_a 6.1082(4)
_cell_length_b 19.6249(14)
_cell_length_c 8.9246(6)
_cell_measurement_reflns_used 3533
_cell_measurement_temperature 223(2)
_cell_measurement_theta_max 29.75
_cell_measurement_theta_min 3.09
_cell_volume 1069.81(13)
_computing_cell_refinement 'Bruker AXS, SAINT'
_computing_data_collection 'Bruker AXS, SMART'
_computing_data_reduction 'Bruker AXS, SAINT'
_computing_molecular_graphics 'Bruker AXS, SHELXTL'
_computing_publication_material 'Bruker AXS, SHELXTL'
_computing_structure_refinement 'SHELXL-97 (Sheldrick, 1997)'
_computing_structure_solution 'SHELXS-97 (Sheldrick, 1990)'
_diffrn_ambient_temperature 223(2)
_diffrn_measured_fraction_theta_full 0.960
_diffrn_measured_fraction_theta_max 0.960
_diffrn_measurement_method '\w scans'
_diffrn_radiation_monochromator graphite
_diffrn_radiation_source 'fine-focus sealed tube'
_diffrn_radiation_type MoK\a
_diffrn_radiation_wavelength 0.71073
_diffrn_reflns_av_R_equivalents 0.0198
_diffrn_reflns_av_sigmaI/netI 0.0261
_diffrn_reflns_limit_h_max 8
_diffrn_reflns_limit_h_min -8
_diffrn_reflns_limit_k_max 22
_diffrn_reflns_limit_k_min -27
_diffrn_reflns_limit_l_max 12
_diffrn_reflns_limit_l_min -11
_diffrn_reflns_number 8619
_diffrn_reflns_theta_full 30.05
_diffrn_reflns_theta_max 30.05
_diffrn_reflns_theta_min 2.08
_exptl_absorpt_coefficient_mu 0.458
_exptl_absorpt_correction_T_max 1.0000
_exptl_absorpt_correction_T_min 0.7531
_exptl_absorpt_correction_type 'sadabs (Sheldrick, 1996)'
_exptl_crystal_colour yellow
_exptl_crystal_density_diffrn 1.380
_exptl_crystal_density_meas ?
_exptl_crystal_density_method 'not measured'
_exptl_crystal_description 'plate, cut'
_exptl_crystal_F_000 464
_exptl_crystal_size_max 0.40
_exptl_crystal_size_mid 0.18
_exptl_crystal_size_min 0.08
_refine_diff_density_max 0.377
_refine_diff_density_min -0.221
_refine_diff_density_rms 0.067
_refine_ls_extinction_method none
_refine_ls_goodness_of_fit_ref 1.052
_refine_ls_hydrogen_treatment mixed
_refine_ls_matrix_type full
_refine_ls_number_parameters 167
_refine_ls_number_reflns 3023
_refine_ls_number_restraints 0
_refine_ls_restrained_S_all 1.052
_refine_ls_R_factor_all 0.0464
_refine_ls_R_factor_gt 0.0393
_refine_ls_shift/su_max 0.000
_refine_ls_shift/su_mean 0.000
_refine_ls_structure_factor_coef Fsqd
_refine_ls_weighting_details 'calc w=1/[\s^2^(Fo^2^)+(0.0648P)^2^+0.1283P] where P=(Fo^2^+2Fc^2^)/3'
_refine_ls_weighting_scheme calc
_refine_ls_wR_factor_gt 0.1021
_refine_ls_wR_factor_ref 0.1076
_reflns_number_gt 2545
_reflns_number_total 3023
_reflns_threshold_expression >2sigma(I)
_cod_data_source_file cg0498812si20040328_093951.cif
_cod_data_source_block compound_1
_cod_depositor_comments
;
The following automatic conversions were performed:

'_exptl_crystal_density_meas' value 'not measured' was changed to '?'
- the value is perceived as not measured.

Automatic conversion script
Id: cif_fix_values 3008 2015-01-20 13:52:24Z robertas 
;
_cod_original_sg_symbol_H-M P2(1)/n
_cod_database_code 4505385

loop_
_symmetry_equiv_pos_as_xyz
'x, y, z'
'-x+1/2, y+1/2, -z+1/2'
'-x, -y, -z'
'x-1/2, -y-1/2, z-1/2'

loop_
_atom_site_label
_atom_site_type_symbol
_atom_site_fract_x
_atom_site_fract_y
_atom_site_fract_z
_atom_site_U_iso_or_equiv
_atom_site_adp_type
_atom_site_occupancy
_atom_site_symmetry_multiplicity
_atom_site_calc_flag
S1 S 0.81112(6) 0.013707(19) 0.15801(4) 0.03907(13) Uani 1 1 d
S2 S 0.01758(7) 0.17707(2) 0.71517(4) 0.04404(13) Uani 1 1 d
N1 N 0.3411(2) 0.10433(7) 0.48651(14) 0.0402(3) Uani 1 1 d
H1 H 0.270(4) 0.1223(12) 0.555(3) 0.069(7) Uiso 1 1 d
C1 C 0.2786(2) 0.05076(8) 0.40399(17) 0.0386(3) Uani 1 1 d
H1A H 0.147(3) 0.0341(9) 0.414(2) 0.045(5) Uiso 1 1 d
C2 C 0.4158(2) 0.02230(7) 0.30162(16) 0.0341(3) Uani 1 1 d
H2A H 0.363(3) -0.0138(10) 0.244(2) 0.046(5) Uiso 1 1 d
C3 C 0.6298(2) 0.04802(6) 0.28054(14) 0.0296(3) Uani 1 1 d
C4 C 0.6846(2) 0.10533(8) 0.36875(17) 0.0377(3) Uani 1 1 d
H4 H 0.820(3) 0.1250(10) 0.352(2) 0.049(5) Uiso 1 1 d
C5 C 0.5402(3) 0.13166(8) 0.46932(18) 0.0426(3) Uani 1 1 d
H5 H 0.582(3) 0.1691(9) 0.534(2) 0.046(5) Uiso 1 1 d
N2 N -0.1372(2) 0.37633(6) 0.49394(13) 0.0361(3) Uani 1 1 d
H2 H -0.173(4) 0.4183(12) 0.452(2) 0.069(6) Uiso 1 1 d
C6 C -0.2844(2) 0.34776(7) 0.58671(16) 0.0353(3) Uani 1 1 d
H6 H -0.405(3) 0.3713(9) 0.6010(19) 0.043(5) Uiso 1 1 d
C7 C -0.2408(2) 0.28731(7) 0.65509(15) 0.0337(3) Uani 1 1 d
H7 H -0.338(3) 0.2679(9) 0.722(2) 0.043(4) Uiso 1 1 d
C8 C -0.0405(2) 0.25270(7) 0.63026(14) 0.0312(3) Uani 1 1 d
C9 C 0.1062(2) 0.28503(8) 0.53092(16) 0.0358(3) Uani 1 1 d
H9 H 0.246(3) 0.2655(10) 0.5065(19) 0.044(5) Uiso 1 1 d
C10 C 0.0549(3) 0.34575(8) 0.46569(16) 0.0380(3) Uani 1 1 d
H10 H 0.141(3) 0.3684(10) 0.400(2) 0.052(5) Uiso 1 1 d

loop_
_atom_site_aniso_label
_atom_site_aniso_U_11
_atom_site_aniso_U_22
_atom_site_aniso_U_33
_atom_site_aniso_U_23
_atom_site_aniso_U_13
_atom_site_aniso_U_12
S1 0.03117(19) 0.0363(2) 0.0498(2) -0.01110(14) 0.00943(15) -0.00460(13)
S2 0.0481(2) 0.0476(2) 0.0366(2) 0.01201(15) 0.01100(16) 0.02016(16)
N1 0.0412(7) 0.0439(7) 0.0356(6) 0.0028(5) 0.0058(5) 0.0143(5)
C1 0.0307(7) 0.0427(8) 0.0424(7) 0.0096(6) 0.0052(6) 0.0033(6)
C2 0.0301(6) 0.0335(7) 0.0386(7) 0.0019(5) 0.0003(5) -0.0028(5)
C3 0.0286(6) 0.0279(6) 0.0321(6) 0.0016(5) 0.0006(5) 0.0023(5)
C4 0.0330(7) 0.0345(7) 0.0456(8) -0.0054(6) -0.0003(6) -0.0007(5)
C5 0.0441(8) 0.0393(8) 0.0443(8) -0.0082(6) -0.0012(6) 0.0067(6)
N2 0.0433(7) 0.0297(6) 0.0352(6) -0.0018(5) -0.0045(5) 0.0044(5)
C6 0.0335(7) 0.0351(7) 0.0372(7) -0.0069(5) -0.0021(5) 0.0079(6)
C7 0.0324(6) 0.0368(7) 0.0318(6) -0.0030(5) 0.0032(5) 0.0053(5)
C8 0.0341(6) 0.0347(6) 0.0248(5) -0.0029(5) -0.0003(5) 0.0070(5)
C9 0.0335(7) 0.0383(7) 0.0356(7) -0.0020(5) 0.0043(5) 0.0062(6)
C10 0.0430(8) 0.0368(7) 0.0343(7) -0.0009(6) 0.0047(6) -0.0008(6)

loop_
_atom_type_symbol
_atom_type_description
_atom_type_scat_dispersion_real
_atom_type_scat_dispersion_imag
_atom_type_scat_source
C C 0.0033 0.0016 'International Tables Vol C Tables 4.2.6.8 and 6.1.1.4'
H H 0.0000 0.0000 'International Tables Vol C Tables 4.2.6.8 and 6.1.1.4'
N N 0.0061 0.0033 'International Tables Vol C Tables 4.2.6.8 and 6.1.1.4'
S S 0.1246 0.1234 'International Tables Vol C Tables 4.2.6.8 and 6.1.1.4'

loop_
_geom_angle_atom_site_label_1
_geom_angle_atom_site_label_2
_geom_angle_atom_site_label_3
_geom_angle
C1 N1 C5 120.62(13)
C1 N1 H1 126.4(17)
C5 N1 H1 112.9(17)
N1 C1 C2 121.10(14)
N1 C1 H1A 120.0(12)
C2 C1 H1A 118.9(12)
C1 C2 C3 120.92(14)
C1 C2 H2A 118.1(11)
C3 C2 H2A 121.0(11)
C4 C3 C2 115.30(12)
C4 C3 S1 121.40(10)
C2 C3 S1 123.30(10)
C5 C4 C3 121.11(14)
C5 C4 H4 121.9(12)
C3 C4 H4 116.9(12)
N1 C5 C4 120.92(14)
N1 C5 H5 118.2(12)
C4 C5 H5 120.8(12)
C10 N2 C6 121.01(13)
C10 N2 H2 121.4(15)
C6 N2 H2 117.6(15)
N2 C6 C7 120.60(13)
N2 C6 H6 115.6(12)
C7 C6 H6 123.8(12)
C6 C7 C8 121.05(13)
C6 C7 H7 121.5(11)
C8 C7 H7 117.4(11)
C9 C8 C7 115.61(12)
C9 C8 S2 122.60(10)
C7 C8 S2 121.79(11)
C10 C9 C8 121.05(13)
C10 C9 H9 117.0(11)
C8 C9 H9 121.9(11)
N2 C10 C9 120.69(14)
N2 C10 H10 114.3(13)
C9 C10 H10 125.0(13)

loop_
_geom_bond_atom_site_label_1
_geom_bond_atom_site_label_2
_geom_bond_distance
S1 C3 1.6980(13)
S2 C8 1.7034(14)
N1 C1 1.338(2)
N1 C5 1.339(2)
N1 H1 0.83(2)
C1 C2 1.361(2)
C1 H1A 0.874(19)
C2 C3 1.4148(19)
C2 H2A 0.930(19)
C3 C4 1.4125(19)
C4 C5 1.362(2)
C4 H4 0.92(2)
C5 H5 0.965(19)
N2 C10 1.343(2)
N2 C6 1.3463(19)
N2 H2 0.93(2)
C6 C7 1.360(2)
C6 H6 0.880(19)
C7 C8 1.4171(18)
C7 H7 0.926(19)
C8 C9 1.4130(19)
C9 C10 1.362(2)
C9 H9 0.963(18)
C10 H10 0.90(2)

loop_
_geom_torsion_atom_site_label_1
_geom_torsion_atom_site_label_2
_geom_torsion_atom_site_label_3
_geom_torsion_atom_site_label_4
_geom_torsion
C5 N1 C1 C2 0.6(2)
N1 C1 C2 C3 0.7(2)
C1 C2 C3 C4 -1.9(2)
C1 C2 C3 S1 178.43(11)
C2 C3 C4 C5 1.8(2)
S1 C3 C4 C5 -178.47(12)
C1 N1 C5 C4 -0.6(2)
C3 C4 C5 N1 -0.6(2)
C10 N2 C6 C7 0.5(2)
N2 C6 C7 C8 -0.3(2)
C6 C7 C8 C9 -0.2(2)
C6 C7 C8 S2 179.82(11)
C7 C8 C9 C10 0.5(2)
S2 C8 C9 C10 -179.57(12)
C6 N2 C10 C9 -0.3(2)
C8 C9 C10 N2 -0.2(2)
